data_7716927
loop_
_publ_author_name
'Chornii, Vitalii'
'Terebilenko, Kateryna'
'Gural'skiy, Il'ya'
'Slobodyanik, Mykola'
'Zozulia, Valeriia'
'Shova, Sergiu'
'Zhydachevskyy, Yaroslav'
'Nedilko, Serhii G.'

_publ_section_title
;
 Structural and spectroscopic insights into the performance of
 K<sub>3</sub>Tb(PO<sub>4</sub>)<sub>2</sub> green phosphor.
;
_journal_issue 37
_journal_name_full 'Dalton transactions (Cambridge, England : 2003)'
_journal_page_first 15583
_journal_page_last 15594
_journal_paper_doi 10.1039/d4dt01816h
_journal_volume 53
_journal_year 2024
_chemical_formula_moiety '0.5(K6 O16 P4 Tb2)'
_chemical_formula_sum 'K3 O8 P2 Tb'
_chemical_formula_weight 466.16
_space_group_crystal_system monoclinic
_space_group_IT_number 11
_space_group_name_Hall '-P 2yb'
_space_group_name_H-M_alt 'P 1 21/m 1'
_atom_sites_solution_primary dual
_audit_creation_date 2021-05-17
_audit_creation_method
;
Olex2 1.2
(compiled 2018.05.29 svn.r3508 for OlexSys, GUI svn.r5506)
;
_cell_angle_alpha 90
_cell_angle_beta 90.65(3)
_cell_angle_gamma 90
_cell_formula_units_Z 2
_cell_length_a 7.4128(18)
_cell_length_b 5.5975(16)
_cell_length_c 9.458(5)
_cell_measurement_reflns_used 975
_cell_measurement_temperature 293(2)
_cell_measurement_theta_max 27.8960
_cell_measurement_theta_min 2.7510
_cell_volume 392.4(3)
_computing_cell_refinement 'CrysAlisPro 1.171.39.46 (Rigaku OD, 2018)'
_computing_data_collection 'CrysAlisPro 1.171.39.46 (Rigaku OD, 2018)'
_computing_data_reduction 'CrysAlisPro 1.171.39.46 (Rigaku OD, 2018)'
_computing_molecular_graphics 'Olex2 (Dolomanov et al., 2009)'
_computing_publication_material 'Olex2 (Dolomanov et al., 2009)'
_computing_structure_refinement 'ShelXL (Sheldrick, 2015)'
_computing_structure_solution 'ShelXT (Sheldrick, 2015)'
_diffrn_ambient_temperature 293(2)
_diffrn_detector 'CCD plate'
_diffrn_detector_area_resol_mean 16.1593
_diffrn_detector_type Eos
_diffrn_measured_fraction_theta_full 0.994
_diffrn_measured_fraction_theta_max 0.863
_diffrn_measurement_details
;
List of Runs (angles in degrees, time in seconds):

  # Type    Start    End  Width  t~exp~   \w     \q     \k     \f   Frames
--------------------------------------------------------------------------
  1  \w    -22.00  37.00   1.00   15.00    --  -15.29  85.00-100.00   59
  2  \w    -10.00  36.00   1.00   15.00    --   17.94  85.00-100.00   46
  3  \w    -34.00  48.00   1.00   15.00    --   17.94 -85.00 141.00   82
  4  \w    -38.00  11.00   1.00   15.00    --  -15.29 -77.00-120.00   49
  5  \w    -86.00 -39.00   1.00   15.00    --  -15.29-178.00 -60.00   47
  6  \w     -8.00  33.00   1.00   15.00    --   17.94  77.00  30.00   41
;
_diffrn_measurement_device 'four-circle diffractometer'
_diffrn_measurement_device_type 'Xcalibur, Eos'
_diffrn_measurement_method '\w scans'
_diffrn_orient_matrix_type 'CrysAlisPro convention (1999,Acta A55,543-557)'
_diffrn_orient_matrix_UB_11 -0.0791325000
_diffrn_orient_matrix_UB_12 0.0286483000
_diffrn_orient_matrix_UB_13 0.0377686000
_diffrn_orient_matrix_UB_21 -0.0303681000
_diffrn_orient_matrix_UB_22 0.0717973000
_diffrn_orient_matrix_UB_23 -0.0575273000
_diffrn_orient_matrix_UB_31 -0.0445352000
_diffrn_orient_matrix_UB_32 -0.1001549000
_diffrn_orient_matrix_UB_33 -0.0302079000
_diffrn_radiation_monochromator graphite
_diffrn_radiation_probe x-ray
_diffrn_radiation_type MoK\a
_diffrn_radiation_wavelength 0.71073
_diffrn_reflns_av_unetI/netI 0.0670
_diffrn_reflns_Laue_measured_fraction_full 0.994
_diffrn_reflns_Laue_measured_fraction_max 0.863
_diffrn_reflns_limit_h_max 9
_diffrn_reflns_limit_h_min -9
_diffrn_reflns_limit_k_max 7
_diffrn_reflns_limit_k_min -6
_diffrn_reflns_limit_l_max 12
_diffrn_reflns_limit_l_min -11
_diffrn_reflns_number 1879
_diffrn_reflns_point_group_measured_fraction_full 0.994
_diffrn_reflns_point_group_measured_fraction_max 0.863
_diffrn_reflns_theta_full 25.242
_diffrn_reflns_theta_max 29.259
_diffrn_reflns_theta_min 2.153
_diffrn_source 'fine-focus sealed X-ray tube'
_diffrn_source_type 'Enhance (Mo) X-ray Source'
_exptl_absorpt_coefficient_mu 11.024
_exptl_absorpt_correction_T_max 0.829
_exptl_absorpt_correction_T_min 0.358
_exptl_absorpt_correction_type analytical
_exptl_absorpt_process_details
;
CrysAlisPro 1.171.39.46 (Rigaku Oxford Diffraction, 2018)
Analytical numeric absorption correction using a multifaceted crystal
			model based on expressions derived by R.C. Clark & J.S. Reid.
(Clark, R. C. & Reid, J. S. (1995). Acta Cryst. A51, 887-897)
Empirical absorption correction using spherical harmonics,
 implemented in SCALE3 ABSPACK scaling algorithm.
;
_exptl_crystal_colour colourless
_exptl_crystal_colour_primary colourless
_exptl_crystal_density_diffrn 3.945
_exptl_crystal_description plate
_exptl_crystal_F_000 432
_exptl_crystal_size_max 0.126
_exptl_crystal_size_mid 0.069
_exptl_crystal_size_min 0.023
_refine_diff_density_max 5.646
_refine_diff_density_min -2.465
_refine_diff_density_rms 0.366
_refine_ls_extinction_method none
_refine_ls_goodness_of_fit_ref 1.020
_refine_ls_hydrogen_treatment undef
_refine_ls_matrix_type full
_refine_ls_number_parameters 80
_refine_ls_number_reflns 1879
_refine_ls_number_restraints 6
_refine_ls_restrained_S_all 1.019
_refine_ls_R_factor_all 0.0604
_refine_ls_R_factor_gt 0.0499
_refine_ls_shift/su_max 0.000
_refine_ls_shift/su_mean 0.000
_refine_ls_structure_factor_coef Fsqd
_refine_ls_weighting_details 'w=1/[\s^2^(Fo^2^)+(0.0676P)^2^] where P=(Fo^2^+2Fc^2^)/3'
_refine_ls_weighting_scheme calc
_refine_ls_wR_factor_gt 0.1100
_refine_ls_wR_factor_ref 0.1128
_reflns_Friedel_coverage 0.000
_reflns_number_gt 1593
_reflns_number_total 1879
_reflns_threshold_expression 'I > 2\s(I)'
_twin_special_details
;
Component 2 rotated by -119.8365\% 
 around [1.00 0.00 -0.00] (reciprocal) or [1.00 0.00 0.01] (direct)
;
_cod_data_source_file d4dt01816h2.cif
_cod_data_source_block shi_5016_ilgu_twin1_hklf4
_cod_depositor_comments 'Adding full bibliography for 7716927.cif.'
_cod_original_cell_volume 392.4(2)
_cod_database_code 7716927
_shelx_shelxl_version_number 2018/1
_chemical_oxdiff_formula K3TbP2O8
_chemical_oxdiff_usercomment K3Tb
_shelx_space_group_comment
;
The symmetry employed for this shelxl refinement is uniquely defined
by the following loop, which should always be used as a source of
symmetry information in preference to the above space-group names.
They are only intended as comments.
;
_olex2_refinement_description
;
1. Twinned data refinement
 Scales: 0.550(2)
 0.450(2)
2. Uiso/Uaniso restraints and constraints
Uanis(O5) \\sim Ueq: with sigma of 0.005 and sigma for terminal atoms of 0.2
;
_olex2_submission_special_instructions 'No special instructions were received'
_oxdiff_exptl_absorpt_empirical_details
;
Empirical correction (ABSPACK) includes:
- Absorption correction using spherical harmonics
- Frame scaling
;
_oxdiff_exptl_absorpt_empirical_full_max 1.182
_oxdiff_exptl_absorpt_empirical_full_min 0.754
_oxdiff_twin_integration_method simultaneous
_oxdiff_twin_items 2

loop_
_space_group_symop_operation_xyz
'x, y, z'
'-x, y+1/2, -z'
'-x, -y, -z'
'x, -y-1/2, z'

loop_
_atom_site_label
_atom_site_type_symbol
_atom_site_fract_x
_atom_site_fract_y
_atom_site_fract_z
_atom_site_U_iso_or_equiv
_atom_site_adp_type
_atom_site_occupancy
_atom_site_site_symmetry_order
_atom_site_calc_flag
_atom_site_refinement_flags_posn
_atom_site_refinement_flags_adp
_atom_site_refinement_flags_occupancy
_atom_site_disorder_assembly
_atom_site_disorder_group
Tb1 Tb -0.00690(10) 0.250000 0.21140(9) 0.0108(2) Uani 1 2 d S T P . .
K2 K 0.7951(4) 0.750000 0.4188(4) 0.0144(7) Uani 1 2 d S T P . .
K1 K 0.3643(4) -0.250000 0.0897(4) 0.0169(7) Uani 1 2 d S T P . .
K3 K 0.5037(5) 0.750000 0.6929(4) 0.0169(7) Uani 1 2 d S T P . .
P1 P -0.1900(5) -0.250000 0.0735(4) 0.0080(8) Uani 1 2 d S T P . .
P2 P 0.2288(5) 0.750000 0.4114(5) 0.0074(7) Uani 1 2 d S T P . .
O4 O 0.1514(11) 0.5256(13) 0.3366(8) 0.0145(17) Uani 1 1 d . . . . .
O1 O -0.2410(11) -0.0264(13) 0.1571(8) 0.0145(17) Uani 1 1 d . . . . .
O6 O 0.1724(16) 0.750000 0.5676(11) 0.013(2) Uani 1 2 d S T P . .
O3 O -0.2818(14) -0.250000 -0.0730(11) 0.014(2) Uani 1 2 d S T P . .
O2 O 0.0145(14) -0.250000 0.0426(12) 0.016(2) Uani 1 2 d S T P . .
O5 O 0.4337(13) 0.750000 0.3980(12) 0.015(2) Uani 1 2 d S TU P . .

loop_
_atom_site_aniso_label
_atom_site_aniso_U_11
_atom_site_aniso_U_22
_atom_site_aniso_U_33
_atom_site_aniso_U_23
_atom_site_aniso_U_13
_atom_site_aniso_U_12
Tb1 0.0067(4) 0.0117(4) 0.0140(4) 0.000 0.0005(2) 0.000
K2 0.0152(17) 0.0174(16) 0.0106(16) 0.000 0.0013(13) 0.000
K1 0.0132(17) 0.0207(17) 0.0169(18) 0.000 0.0011(14) 0.000
K3 0.0135(16) 0.0234(17) 0.0137(19) 0.000 -0.0026(13) 0.000
P1 0.0073(18) 0.0114(18) 0.0053(19) 0.000 -0.0011(15) 0.000
P2 0.0075(18) 0.0083(17) 0.0064(18) 0.000 -0.0003(14) 0.000
O4 0.020(4) 0.011(4) 0.012(4) -0.003(3) 0.002(3) -0.004(3)
O1 0.023(5) 0.011(4) 0.009(4) -0.003(3) -0.001(3) -0.001(3)
O6 0.022(6) 0.007(5) 0.011(6) 0.000 -0.001(5) 0.000
O3 0.010(6) 0.022(6) 0.009(6) 0.000 0.000(4) 0.000
O2 0.013(6) 0.018(5) 0.018(6) 0.000 0.004(5) 0.000
O5 0.006(4) 0.021(4) 0.018(5) 0.000 0.002(4) 0.000

loop_
_atom_type_symbol
_atom_type_description
_atom_type_scat_dispersion_real
_atom_type_scat_dispersion_imag
_atom_type_scat_source
K K 0.2009 0.2494 'International Tables Vol C Tables 4.2.6.8 and 6.1.1.4'
O O 0.0106 0.0060 'International Tables Vol C Tables 4.2.6.8 and 6.1.1.4'
P P 0.1023 0.0942 'International Tables Vol C Tables 4.2.6.8 and 6.1.1.4'
Tb Tb -0.1723 4.1537 'International Tables Vol C Tables 4.2.6.8 and 6.1.1.4'

loop_
_exptl_crystal_face_index_h
_exptl_crystal_face_index_k
_exptl_crystal_face_index_l
_exptl_crystal_face_perp_dist
-9 4 -1 0.0344
10 1 5 0.0139
-10 -1 -5 0.0209
5 2 11 0.0244
-5 -2 -12 0.0336
1 7 -7 0.0528
-1 -7 7 0.0537
3 -2 -13 0.0337
10 0 0 0.0037
-10 0 -2 0.0191
-10 1 5 0.0167

loop_
_geom_angle_atom_site_label_1
_geom_angle_atom_site_label_2
_geom_angle_atom_site_label_3
_geom_angle
_geom_angle_site_symmetry_1
_geom_angle_site_symmetry_3
_geom_angle_publ_flag
K2 Tb1 K2 97.30(8) 1_455 1_445 ?
K2 Tb1 K2 71.23(7) 1_455 3_666 ?
K2 Tb1 K2 71.23(7) 1_445 3_666 ?
K2 Tb1 K3 59.11(5) 1_445 3_566 ?
K2 Tb1 K3 59.11(5) 1_455 3_566 ?
K3 Tb1 K2 99.86(8) 3_566 3_666 ?
P1 Tb1 K2 127.42(9) 3 3_666 ?
P1 Tb1 K2 130.83(4) 3 1_445 ?
P1 Tb1 K2 130.83(4) 3 1_455 ?
P1 Tb1 K3 132.72(10) 3 3_566 ?
O4 Tb1 K2 116.2(2) 4_565 1_455 ?
O4 Tb1 K2 46.8(2) . 3_666 ?
O4 Tb1 K2 46.8(2) 4_565 3_666 ?
O4 Tb1 K2 54.4(2) . 1_455 ?
O4 Tb1 K2 116.2(2) . 1_445 ?
O4 Tb1 K2 54.4(2) 4_565 1_445 ?
O4 Tb1 K3 111.9(2) 4_565 3_566 ?
O4 Tb1 K3 111.9(2) . 3_566 ?
O4 Tb1 P1 102.1(2) 4_565 3 ?
O4 Tb1 P1 102.1(2) . 3 ?
O4 Tb1 O4 85.9(4) 4_565 . ?
O4 Tb1 O1 158.3(3) 4_565 4_565 ?
O4 Tb1 O1 92.4(3) . 4_565 ?
O4 Tb1 O1 158.3(3) . . ?
O4 Tb1 O1 92.4(3) 4_565 . ?
O4 Tb1 O6 79.3(3) 4_565 3_566 ?
O4 Tb1 O6 79.3(3) . 3_566 ?
O4 Tb1 O3 80.4(3) . 3 ?
O4 Tb1 O3 80.4(3) 4_565 3 ?
O4 Tb1 O2 122.0(2) . 3 ?
O4 Tb1 O2 122.0(2) 4_565 3 ?
O1 Tb1 K2 108.15(19) . 1_455 ?
O1 Tb1 K2 48.25(19) . 1_445 ?
O1 Tb1 K2 48.25(19) 4_565 1_455 ?
O1 Tb1 K2 108.15(19) 4_565 1_445 ?
O1 Tb1 K2 119.31(19) 4_565 3_666 ?
O1 Tb1 K2 119.31(19) . 3_666 ?
O1 Tb1 K3 49.06(19) . 3_566 ?
O1 Tb1 K3 49.06(19) 4_565 3_566 ?
O1 Tb1 P1 99.4(2) 4_565 3 ?
O1 Tb1 P1 99.4(2) . 3 ?
O1 Tb1 O1 81.2(4) . 4_565 ?
O1 Tb1 O6 79.2(3) . 3_566 ?
O1 Tb1 O6 79.2(3) 4_565 3_566 ?
O1 Tb1 O3 120.7(2) 4_565 3 ?
O1 Tb1 O3 120.7(2) . 3 ?
O1 Tb1 O2 77.0(3) . 3 ?
O1 Tb1 O2 77.0(3) 4_565 3 ?
O6 Tb1 K2 48.96(5) 3_566 1_445 ?
O6 Tb1 K2 48.96(5) 3_566 1_455 ?
O6 Tb1 K2 54.5(3) 3_566 3_666 ?
O6 Tb1 K3 45.3(3) 3_566 3_566 ?
O6 Tb1 P1 178.1(3) 3_566 3 ?
O6 Tb1 O3 152.1(4) 3_566 3 ?
O3 Tb1 K2 127.93(9) 3 1_445 ?
O3 Tb1 K2 97.6(2) 3 3_666 ?
O3 Tb1 K2 127.93(9) 3 1_455 ?
O3 Tb1 K3 162.5(3) 3 3_566 ?
O3 Tb1 P1 29.8(2) 3 3 ?
O2 Tb1 K2 121.42(13) 3 1_455 ?
O2 Tb1 K2 121.42(13) 3 1_445 ?
O2 Tb1 K2 157.1(3) 3 3_666 ?
O2 Tb1 K3 103.1(3) 3 3_566 ?
O2 Tb1 P1 29.6(3) 3 3 ?
O2 Tb1 O6 148.4(4) 3 3_566 ?
O2 Tb1 O3 59.4(3) 3 3 ?
P2 K2 P2 94.09(10) 1_655 3_676 ?
O4 K2 P2 83.45(19) 3_666 1_655 ?
O4 K2 P2 122.59(18) 1_655 3_676 ?
O4 K2 P2 94.27(18) 3_666 3_676 ?
O4 K2 P2 28.50(14) 1_655 1_655 ?
O4 K2 P2 28.50(14) 4_675 1_655 ?
O4 K2 P2 83.45(19) 2_656 1_655 ?
O4 K2 P2 28.61(16) 2_656 3_676 ?
O4 K2 P2 79.72(16) 4_675 3_676 ?
O4 K2 O4 66.7(3) 2_656 3_666 ?
O4 K2 O4 82.4(2) 3_666 1_655 ?
O4 K2 O4 48.9(3) 4_675 1_655 ?
O4 K2 O4 108.88(18) 3_666 4_675 ?
O4 K2 O4 82.4(2) 2_656 4_675 ?
O4 K2 O4 108.88(18) 2_656 1_655 ?
O4 K2 O6 53.4(3) 3_666 3_666 ?
O4 K2 O6 48.4(2) 1_655 1_655 ?
O4 K2 O6 119.9(3) 3_666 3_676 ?
O4 K2 O6 53.4(3) 2_656 3_676 ?
O4 K2 O6 119.9(3) 2_656 3_666 ?
O4 K2 O6 48.4(2) 4_675 1_655 ?
O4 K2 O6 60.6(2) 2_656 1_655 ?
O4 K2 O6 60.6(2) 3_666 1_655 ?
O1 K2 P2 93.8(2) 1_665 1_655 ?
O1 K2 P2 92.71(16) 1_665 3_676 ?
O1 K2 P2 145.66(18) 4_665 3_676 ?
O1 K2 P2 93.8(2) 4_665 1_655 ?
O1 K2 O4 70.2(2) 1_665 4_675 ?
O1 K2 O4 91.9(2) 4_665 4_675 ?
O1 K2 O4 119.8(2) 1_665 2_656 ?
O1 K2 O4 70.2(2) 4_665 1_655 ?
O1 K2 O4 119.8(2) 4_665 3_666 ?
O1 K2 O4 172.7(2) 4_665 2_656 ?
O1 K2 O4 91.9(2) 1_665 1_655 ?
O1 K2 O4 172.7(2) 1_665 3_666 ?
O1 K2 O1 53.4(3) 4_665 1_665 ?
O1 K2 O6 118.6(3) 4_665 1_655 ?
O1 K2 O6 118.6(3) 1_665 1_655 ?
O1 K2 O6 66.5(3) 1_665 3_676 ?
O1 K2 O6 119.7(3) 4_665 3_676 ?
O1 K2 O6 119.7(3) 1_665 3_666 ?
O1 K2 O6 66.5(3) 4_665 3_666 ?
O6 K2 P2 85.2(2) 3_676 1_655 ?
O6 K2 P2 28.1(2) 1_655 1_655 ?
O6 K2 P2 28.4(2) 3_676 3_676 ?
O6 K2 P2 80.19(13) 1_655 3_676 ?
O6 K2 P2 85.2(2) 3_666 1_655 ?
O6 K2 P2 147.6(3) 3_666 3_676 ?
O6 K2 O4 110.5(3) 3_676 1_655 ?
O6 K2 O4 61.6(3) 3_666 1_655 ?
O6 K2 O4 110.5(3) 3_666 4_675 ?
O6 K2 O4 61.6(3) 3_676 4_675 ?
O6 K2 O6 84.4(2) 3_676 1_655 ?
O6 K2 O6 84.4(2) 3_666 1_655 ?
O6 K2 O6 168.9(5) 3_676 3_666 ?
O5 K2 P2 174.5(3) . 1_655 ?
O5 K2 P2 88.64(16) . 3_676 ?
O5 K2 O4 148.5(2) . 4_675 ?
O5 K2 O4 101.1(3) . 3_666 ?
O5 K2 O4 148.5(2) . 1_655 ?
O5 K2 O4 101.1(3) . 2_656 ?
O5 K2 O1 81.3(3) . 1_665 ?
O5 K2 O1 81.3(3) . 4_665 ?
O5 K2 O6 95.1(2) . 3_676 ?
O5 K2 O6 95.1(2) . 3_666 ?
O5 K2 O6 157.4(4) . 1_655 ?
P2 K1 O1 96.02(17) 1_545 1_655 ?
P2 K1 O1 96.02(17) 1_545 4_655 ?
O4 K1 P2 28.32(14) 4_565 1_545 ?
O4 K1 P2 28.32(14) 1_545 1_545 ?
O4 K1 O4 47.8(3) 4_565 1_545 ?
O4 K1 O1 118.3(2) 4_565 4_655 ?
O4 K1 O1 99.3(2) 1_545 4_655 ?
O4 K1 O1 118.3(2) 1_545 1_655 ?
O4 K1 O1 99.3(2) 4_565 1_655 ?
O1 K1 P2 130.86(18) 2_545 1_545 ?
O1 K1 P2 130.86(18) 3 1_545 ?
O1 K1 O4 131.0(2) 3 1_545 ?
O1 K1 O4 131.0(2) 2_545 4_565 ?
O1 K1 O4 103.2(2) 2_545 1_545 ?
O1 K1 O4 103.2(2) 3 4_565 ?
O1 K1 O1 129.21(16) 2_545 1_655 ?
O1 K1 O1 103.01(19) 2_545 4_655 ?
O1 K1 O1 103.01(19) 3 1_655 ?
O1 K1 O1 45.5(3) 1_655 4_655 ?
O1 K1 O1 129.21(16) 3 4_655 ?
O1 K1 O1 63.6(3) 2_545 3 ?
O1 K1 O3 82.0(2) 2_545 1_655 ?
O1 K1 O3 82.0(2) 3 1_655 ?
O1 K1 O5 146.43(16) 2_545 1_545 ?
O1 K1 O5 146.43(16) 3 1_545 ?
O3 K1 P2 139.1(2) 1_655 1_545 ?
O3 K1 P2 89.0(2) 3 1_545 ?
O3 K1 P2 89.0(2) 3_545 1_545 ?
O3 K1 O4 145.8(2) 1_655 4_565 ?
O3 K1 O4 145.8(2) 1_655 1_545 ?
O3 K1 O4 109.1(3) 3 1_545 ?
O3 K1 O4 62.4(3) 3_545 1_545 ?
O3 K1 O4 109.1(3) 3_545 4_565 ?
O3 K1 O4 62.4(3) 3 4_565 ?
O3 K1 O1 125.4(3) 3_545 1_655 ?
O3 K1 O1 79.9(2) 3 1_655 ?
O3 K1 O1 79.9(2) 3_545 4_655 ?
O3 K1 O1 114.0(3) 3 2_545 ?
O3 K1 O1 114.0(3) 3_545 3 ?
O3 K1 O1 47.2(2) 1_655 1_655 ?
O3 K1 O1 51.6(3) 3_545 2_545 ?
O3 K1 O1 51.6(3) 3 3 ?
O3 K1 O1 125.4(3) 3 4_655 ?
O3 K1 O1 47.2(2) 1_655 4_655 ?
O3 K1 O3 99.0(2) 3_545 1_655 ?
O3 K1 O3 154.7(4) 3_545 3 ?
O3 K1 O3 99.0(2) 3 1_655 ?
O3 K1 O5 95.1(2) 3 1_545 ?
O3 K1 O5 95.1(2) 3_545 1_545 ?
O2 K1 P2 80.9(3) . 1_545 ?
O2 K1 O4 67.5(3) . 4_565 ?
O2 K1 O4 67.5(3) . 1_545 ?
O2 K1 O1 157.14(14) . 1_655 ?
O2 K1 O1 64.4(3) . 3 ?
O2 K1 O1 64.4(3) . 2_545 ?
O2 K1 O1 157.14(14) . 4_655 ?
O2 K1 O3 77.4(2) . 3_545 ?
O2 K1 O3 140.0(3) . 1_655 ?
O2 K1 O3 77.4(2) . 3 ?
O2 K1 O5 109.2(3) . 1_545 ?
O5 K1 P2 28.2(2) 1_545 1_545 ?
O5 K1 O4 48.8(2) 1_545 1_545 ?
O5 K1 O4 48.8(2) 1_545 4_565 ?
O5 K1 O1 70.1(2) 1_545 4_655 ?
O5 K1 O1 70.1(2) 1_545 1_655 ?
O5 K1 O3 110.9(3) 1_545 1_655 ?
K2 K3 P2 55.21(8) . 3_666 ?
K2 K3 P2 55.21(8) . 3_676 ?
P2 K3 P2 103.04(13) 3_676 3_666 ?
O4 K3 K2 51.58(17) 2_656 . ?
O4 K3 K2 51.58(17) 3_666 . ?
O4 K3 P2 84.31(17) 3_666 3_676 ?
O4 K3 P2 84.31(17) 2_656 3_666 ?
O4 K3 P2 25.36(15) 2_656 3_676 ?
O4 K3 P2 25.36(15) 3_666 3_666 ?
O4 K3 O4 61.8(3) 2_656 3_666 ?
O1 K3 K2 144.87(17) 3_566 . ?
O1 K3 K2 144.87(16) 2_556 . ?
O1 K3 P2 159.81(18) 3_566 3_666 ?
O1 K3 P2 95.49(16) 2_556 3_666 ?
O1 K3 P2 159.81(18) 2_556 3_676 ?
O1 K3 P2 95.49(16) 3_566 3_676 ?
O1 K3 O4 154.8(2) 3_566 3_666 ?
O1 K3 O4 110.6(2) 3_566 2_656 ?
O1 K3 O4 110.6(2) 2_556 3_666 ?
O1 K3 O4 154.8(2) 2_556 2_656 ?
O1 K3 O1 65.1(3) 2_556 3_566 ?
O1 K3 O5 139.5(3) 2_556 3_676 ?
O1 K3 O5 75.2(2) 3_566 3_676 ?
O1 K3 O5 139.5(3) 3_566 3_666 ?
O1 K3 O5 75.2(2) 2_556 3_666 ?
O6 K3 K2 104.3(3) . . ?
O6 K3 P2 112.43(15) . 3_676 ?
O6 K3 P2 112.43(15) . 3_666 ?
O6 K3 O4 136.6(2) . 3_666 ?
O6 K3 O4 136.6(2) . 2_656 ?
O6 K3 O1 66.5(3) . 2_556 ?
O6 K3 O1 66.5(3) . 3_566 ?
O6 K3 O5 91.0(2) . 3_676 ?
O6 K3 O5 91.0(2) . 3_666 ?
O6 K3 O5 54.2(3) . . ?
O3 K3 K2 104.6(3) 1_666 . ?
O3 K3 P2 84.44(17) 1_666 3_676 ?
O3 K3 P2 84.44(17) 1_666 3_666 ?
O3 K3 O4 65.4(3) 1_666 3_666 ?
O3 K3 O4 65.4(3) 1_666 2_656 ?
O3 K3 O1 89.5(3) 1_666 2_556 ?
O3 K3 O1 89.5(3) 1_666 3_566 ?
O3 K3 O6 151.1(4) 1_666 . ?
O3 K3 O5 98.3(2) 1_666 3_676 ?
O3 K3 O5 98.3(2) 1_666 3_666 ?
O3 K3 O5 154.6(3) 1_666 . ?
O5 K3 K2 71.1(2) 3_676 . ?
O5 K3 K2 71.1(2) 3_666 . ?
O5 K3 K2 50.1(2) . . ?
O5 K3 P2 124.7(2) 3_676 3_666 ?
O5 K3 P2 124.7(2) 3_666 3_676 ?
O5 K3 P2 24.81(19) 3_666 3_666 ?
O5 K3 P2 79.88(16) . 3_676 ?
O5 K3 P2 79.88(16) . 3_666 ?
O5 K3 P2 24.81(19) 3_676 3_676 ?
O5 K3 O4 49.6(2) 3_666 3_666 ?
O5 K3 O4 93.2(2) . 3_666 ?
O5 K3 O4 93.2(2) . 2_656 ?
O5 K3 O4 108.8(3) 3_666 2_656 ?
O5 K3 O4 108.8(3) 3_676 3_666 ?
O5 K3 O4 49.6(2) 3_676 2_656 ?
O5 K3 O1 111.6(2) . 3_566 ?
O5 K3 O1 111.6(2) . 2_556 ?
O5 K3 O5 75.1(2) . 3_676 ?
O5 K3 O5 75.1(2) . 3_666 ?
O5 K3 O5 141.4(4) 3_666 3_676 ?
Tb1 P1 K2 153.65(15) 3 1_445 ?
Tb1 P1 K1 77.69(9) 3 3_545 ?
Tb1 P1 K1 77.69(9) 3 3 ?
Tb1 P1 K1 121.60(15) 3 1_455 ?
K2 P1 K1 115.55(9) 1_445 3_545 ?
K2 P1 K1 115.55(9) 1_445 3 ?
K2 P1 K1 84.76(13) 1_445 1_455 ?
K1 P1 K1 69.56(9) 1_455 3_545 ?
K1 P1 K1 108.86(14) 3_545 3 ?
K1 P1 K1 69.56(9) 1_455 3 ?
O1 P1 Tb1 125.1(3) . 3 ?
O1 P1 Tb1 125.1(3) 4 3 ?
O1 P1 K2 58.1(3) . 1_445 ?
O1 P1 K2 58.1(3) 4 1_445 ?
O1 P1 K1 143.5(4) 4 3 ?
O1 P1 K1 58.2(3) 4 3_545 ?
O1 P1 K1 73.9(3) . 1_455 ?
O1 P1 K1 73.9(3) 4 1_455 ?
O1 P1 K1 58.2(3) . 3 ?
O1 P1 K1 143.5(4) . 3_545 ?
O1 P1 O1 109.7(6) 4 . ?
O1 P1 O3 110.9(4) 4 . ?
O1 P1 O3 110.9(4) . . ?
O1 P1 O2 110.2(4) . . ?
O1 P1 O2 110.2(4) 4 . ?
O3 P1 Tb1 54.6(4) . 3 ?
O3 P1 K2 151.8(5) . 1_445 ?
O3 P1 K1 55.62(11) . 3_545 ?
O3 P1 K1 67.0(4) . 1_455 ?
O3 P1 K1 55.62(11) . 3 ?
O3 P1 O2 104.7(6) . . ?
O2 P1 Tb1 50.2(4) . 3 ?
O2 P1 K2 103.5(5) . 1_445 ?
O2 P1 K1 106.2(3) . 3 ?
O2 P1 K1 106.2(3) . 3_545 ?
O2 P1 K1 171.8(5) . 1_455 ?
K2 P2 K2 85.91(10) 1_455 3_676 ?
K2 P2 K2 119.93(16) 3_676 3_666 ?
K2 P2 K2 85.91(10) 1_455 3_666 ?
K2 P2 K3 124.32(8) 1_455 3_676 ?
K2 P2 K3 148.04(14) 3_666 3_676 ?
K2 P2 K3 59.54(8) 3_676 3_676 ?
K2 P2 K3 148.04(14) 3_676 3_666 ?
K2 P2 K3 124.32(8) 1_455 3_666 ?
K2 P2 K3 59.54(8) 3_666 3_666 ?
K1 P2 K2 119.32(8) 1_565 3_666 ?
K1 P2 K2 110.11(15) 1_565 1_455 ?
K1 P2 K2 119.32(8) 1_565 3_676 ?
K1 P2 K3 63.82(9) 1_565 3_676 ?
K1 P2 K3 63.82(9) 1_565 3_666 ?
K3 P2 K3 103.04(13) 3_676 3_666 ?
P2 P2 K2 0(10) 4_575 3_666 ?
P2 P2 K2 0(10) 4_575 1_455 ?
P2 P2 K2 0(10) 4_575 3_676 ?
P2 P2 K1 0(10) 4_575 1_565 ?
P2 P2 K3 0(10) 4_575 3_666 ?
P2 P2 K3 0(10) 4_575 3_676 ?
P2 P2 O4 0(10) 4_575 4_575 ?
P2 P2 O4 0(10) 4_575 . ?
P2 P2 O6 0(10) 4_575 . ?
P2 P2 O5 0(10) 4_575 . ?
O4 P2 K2 69.2(3) 4_575 1_455 ?
O4 P2 K2 155.1(4) . 3_676 ?
O4 P2 K2 60.1(3) . 3_666 ?
O4 P2 K2 60.1(3) 4_575 3_676 ?
O4 P2 K2 69.2(3) . 1_455 ?
O4 P2 K2 155.1(4) 4_575 3_666 ?
O4 P2 K1 71.7(3) 4_575 1_565 ?
O4 P2 K1 71.7(3) . 1_565 ?
O4 P2 K3 56.1(3) 4_575 3_676 ?
O4 P2 K3 135.5(4) 4_575 3_666 ?
O4 P2 K3 56.1(3) . 3_666 ?
O4 P2 K3 135.5(4) . 3_676 ?
O4 P2 O4 108.5(6) . 4_575 ?
O6 P2 K2 60.42(9) . 3_676 ?
O6 P2 K2 60.42(9) . 3_666 ?
O6 P2 K2 72.3(5) . 1_455 ?
O6 P2 K1 177.5(5) . 1_565 ?
O6 P2 K3 115.0(2) . 3_666 ?
O6 P2 K3 115.0(2) . 3_676 ?
O6 P2 O4 109.5(4) . . ?
O6 P2 O4 109.5(4) . 4_575 ?
O5 P2 K2 95.8(2) . 3_666 ?
O5 P2 K2 176.5(5) . 1_455 ?
O5 P2 K2 95.8(2) . 3_676 ?
O5 P2 K1 66.4(5) . 1_565 ?
O5 P2 K3 54.63(14) . 3_666 ?
O5 P2 K3 54.63(14) . 3_676 ?
O5 P2 O4 109.0(4) . . ?
O5 P2 O4 109.0(4) . 4_575 ?
O5 P2 O6 111.2(6) . . ?
Tb1 O4 K2 97.1(3) . 3_666 ?
Tb1 O4 K2 88.2(2) . 1_455 ?
Tb1 O4 K1 98.5(3) . 1_565 ?
Tb1 O4 K3 92.2(2) . 3_666 ?
K2 O4 K2 97.6(2) 3_666 1_455 ?
K2 O4 K1 140.9(3) 3_666 1_565 ?
K2 O4 K1 118.5(3) 1_455 1_565 ?
K2 O4 K3 71.4(2) 3_666 3_666 ?
K3 O4 K2 169.0(3) 3_666 1_455 ?
K3 O4 K1 72.34(19) 3_666 1_565 ?
P2 O4 Tb1 168.1(5) 4_575 . ?
P2 O4 Tb1 168.1(5) . . ?
P2 O4 K2 82.3(3) . 1_455 ?
P2 O4 K2 91.2(4) 4_575 3_666 ?
P2 O4 K2 91.2(4) . 3_666 ?
P2 O4 K2 82.3(3) 4_575 1_455 ?
P2 O4 K1 80.0(3) . 1_565 ?
P2 O4 K1 80.0(3) 4_575 1_565 ?
P2 O4 K3 98.5(4) . 3_666 ?
P2 O4 K3 98.5(4) 4_575 3_666 ?
P2 O4 P2 0.0(3) 4_575 . ?
Tb1 O1 K2 92.2(2) . 1_445 ?
Tb1 O1 K1 161.8(3) . 1_455 ?
Tb1 O1 K1 92.8(2) . 3 ?
Tb1 O1 K3 92.3(2) . 3_566 ?
K2 O1 K1 94.5(2) 1_445 1_455 ?
K2 O1 K1 165.7(3) 1_445 3 ?
K2 O1 K3 82.1(2) 1_445 3_566 ?
K1 O1 K1 76.99(19) 3 1_455 ?
K3 O1 K1 71.92(19) 3_566 1_455 ?
K3 O1 K1 84.4(2) 3_566 3 ?
P1 O1 Tb1 117.4(4) . . ?
P1 O1 K2 94.0(4) . 1_445 ?
P1 O1 K1 79.1(3) . 1_455 ?
P1 O1 K1 95.5(4) . 3 ?
P1 O1 K3 150.2(5) . 3_566 ?
Tb1 O6 K2 90.3(2) 3_566 3_676 ?
Tb1 O6 K2 90.3(2) 3_566 3_666 ?
Tb1 O6 K2 86.0(3) 3_566 1_455 ?
Tb1 O6 K3 95.0(4) 3_566 . ?
K2 O6 K2 95.6(2) 3_676 1_455 ?
K2 O6 K2 168.9(5) 3_676 3_666 ?
K2 O6 K2 95.6(2) 3_666 1_455 ?
K3 O6 K2 179.0(4) . 1_455 ?
K3 O6 K2 84.5(2) . 3_676 ?
K3 O6 K2 84.5(2) . 3_666 ?
P2 O6 Tb1 165.5(7) . 3_566 ?
P2 O6 Tb1 165.5(7) 4_575 3_566 ?
P2 O6 K2 91.1(2) 4_575 3_676 ?
P2 O6 K2 79.6(4) . 1_455 ?
P2 O6 K2 91.1(2) . 3_676 ?
P2 O6 K2 91.1(2) . 3_666 ?
P2 O6 K2 91.1(2) 4_575 3_666 ?
P2 O6 K2 79.6(4) 4_575 1_455 ?
P2 O6 K3 99.5(6) 4_575 . ?
P2 O6 K3 99.5(6) . . ?
P2 O6 P2 0.0(3) 4_575 . ?
Tb1 O3 K1 98.8(2) 3 3_545 ?
Tb1 O3 K1 179.0(4) 3 1_455 ?
Tb1 O3 K1 98.8(2) 3 3 ?
Tb1 O3 K3 94.0(4) 3 1_444 ?
K1 O3 K1 81.0(2) 3 1_455 ?
K1 O3 K1 81.0(2) 3_545 1_455 ?
K1 O3 K1 154.7(4) 3_545 3 ?
K3 O3 K1 85.0(3) 1_444 1_455 ?
K3 O3 K1 80.4(2) 1_444 3_545 ?
K3 O3 K1 80.4(2) 1_444 3 ?
P1 O3 Tb1 95.6(5) . 3 ?
P1 O3 K1 98.1(2) . 3 ?
P1 O3 K1 98.1(2) . 3_545 ?
P1 O3 K1 85.4(5) . 1_455 ?
P1 O3 K3 170.4(7) . 1_444 ?
Tb1 O2 K1 100.5(4) 3 . ?
P1 O2 Tb1 100.2(5) . 3 ?
P1 O2 K1 159.3(7) . . ?
K2 O5 K1 103.6(4) . 1_565 ?
K2 O5 K3 82.1(2) . 3_666 ?
K2 O5 K3 75.9(3) . . ?
K2 O5 K3 82.1(2) . 3_676 ?
K1 O5 K3 74.9(2) 1_565 3_676 ?
K1 O5 K3 74.9(2) 1_565 3_666 ?
K3 O5 K1 179.5(4) . 1_565 ?
K3 O5 K3 141.4(4) 3_666 3_676 ?
K3 O5 K3 104.9(2) . 3_676 ?
K3 O5 K3 104.9(2) . 3_666 ?
P2 O5 K2 171.0(7) . . ?
P2 O5 K2 171.0(7) 4_575 . ?
P2 O5 K1 85.4(5) . 1_565 ?
P2 O5 K1 85.4(5) 4_575 1_565 ?
P2 O5 K3 95.1(5) . . ?
P2 O5 K3 100.6(2) . 3_666 ?
P2 O5 K3 95.1(5) 4_575 . ?
P2 O5 K3 100.6(2) . 3_676 ?
P2 O5 K3 100.6(2) 4_575 3_666 ?
P2 O5 K3 100.6(2) 4_575 3_676 ?
P2 O5 P2 0.0(3) 4_575 . ?

loop_
_geom_bond_atom_site_label_1
_geom_bond_atom_site_label_2
_geom_bond_distance
_geom_bond_site_symmetry_2
_geom_bond_publ_flag
Tb1 K2 3.728(2) 1_455 ?
Tb1 K2 3.817(4) 3_666 ?
Tb1 K2 3.728(2) 1_445 ?
Tb1 K3 3.802(4) 3_566 ?
Tb1 P1 3.079(4) 3 ?
Tb1 O4 2.264(7) 4_565 ?
Tb1 O4 2.264(7) . ?
Tb1 O1 2.377(7) 4_565 ?
Tb1 O1 2.377(8) . ?
Tb1 O6 2.436(11) 3_566 ?
Tb1 O3 2.521(11) 3 ?
Tb1 O2 2.402(11) 3 ?
K2 P2 3.216(5) 1_655 ?
K2 P2 3.233(3) 3_676 ?
K2 O4 2.805(8) 3_666 ?
K2 O4 3.034(8) 4_675 ?
K2 O4 3.034(8) 1_655 ?
K2 O4 2.805(8) 2_656 ?
K2 O1 2.784(8) 4_665 ?
K2 O1 2.784(8) 1_665 ?
K2 O6 3.116(12) 1_655 ?
K2 O6 2.8119(14) 3_666 ?
K2 O6 2.8119(14) 3_676 ?
K2 O5 2.684(11) . ?
K1 P2 3.215(6) 1_545 ?
K1 O4 3.100(9) 4_565 ?
K1 O4 3.100(9) 1_545 ?
K1 O1 2.938(8) 2_545 ?
K1 O1 3.239(8) 1_655 ?
K1 O1 2.938(8) 3 ?
K1 O1 3.239(8) 4_655 ?
K1 O3 2.869(3) 3_545 ?
K1 O3 3.057(11) 1_655 ?
K1 O3 2.869(3) 3 ?
K1 O2 2.626(11) . ?
K1 O5 2.955(12) 1_545 ?
K3 P2 3.575(3) 3_666 ?
K3 P2 3.575(3) 3_676 ?
K3 O4 3.002(8) 3_666 ?
K3 O4 3.002(8) 2_656 ?
K3 O1 2.874(8) 3_566 ?
K3 O1 2.874(8) 2_556 ?
K3 O6 2.715(12) . ?
K3 O3 2.711(11) 1_666 ?
K3 O5 2.966(4) 3_666 ?
K3 O5 2.966(4) 3_676 ?
K3 O5 2.831(12) . ?
P1 O1 1.530(8) . ?
P1 O1 1.530(8) 4 ?
P1 O3 1.537(11) . ?
P1 O2 1.547(11) . ?
P2 P2 0.000(11) 4_575 ?
P2 O4 1.548(7) 4_575 ?
P2 O4 1.548(7) . ?
P2 O6 1.540(11) . ?
P2 O5 1.526(11) . ?

loop_
_twin_individual_id
_twin_individual_mass_fraction_refined
_oxdiff_twin_reflns_isolated
_oxdiff_twin_reflns_overlapped
_twin_individual_twin_lattice_type
_twin_individual_twin_matrix_11
_twin_individual_twin_matrix_12
_twin_individual_twin_matrix_13
_twin_individual_twin_matrix_21
_twin_individual_twin_matrix_22
_twin_individual_twin_matrix_23
_twin_individual_twin_matrix_31
_twin_individual_twin_matrix_32
_twin_individual_twin_matrix_33
1 0.550(2) 1490 1218 ref 1.0000 0.0000 0.0000 0.0000 1.0000 0.0000 0.0000 0.0000 1.0000
2 0.450(2) 1483 1218 nmt 1.0007 0.0117 0.0115 0.0029 -0.4991 0.5156 -0.0069 -1.4587 -0.4998

loop_
_exptl_oxdiff_crystal_face_indexfrac_h
_exptl_oxdiff_crystal_face_indexfrac_k
_exptl_oxdiff_crystal_face_indexfrac_l
_exptl_oxdiff_crystal_face_x
_exptl_oxdiff_crystal_face_y
_exptl_oxdiff_crystal_face_z
-8.7474 4.2218 -1.4179 0.7596 0.6503 0.0096
9.5206 1.4758 4.7015 -0.5335 -0.4536 -0.7138
-9.5206 -1.4758 -4.7015 0.5335 0.4536 0.7138
5.1818 1.6705 11.1154 0.0576 -0.6769 -0.7339
-4.8876 -1.9611 -11.6778 -0.1105 0.6794 0.7668
1.1498 6.7055 -6.5049 -0.1446 0.8207 -0.5263
-1.1498 -6.7055 6.5049 0.1446 -0.8207 0.5263
3.1293 -2.4375 -13.1918 -0.8157 0.4889 0.5033
10.0065 0.0284 -0.0688 -0.7936 -0.2979 -0.4464
-9.9834 -0.0119 -1.8900 0.7183 0.4110 0.5029
-10.0528 0.9533 4.9455 1.0096 0.0892 0.2028
